data_1576021
loop_
_publ_author_name
'Irie, Tsukasa'
'Sasaki, Kohki'
'Nozaki, Mika'
'Kawawaki, Tokuhisa'
'Takahashi, Shuntaro'
'Das, Saikat'
'Negishi, Yuichi'

_publ_section_title
;
 Reticular construction of a two-dimensional Ag<sub>12</sub>
 cluster-assembled material for rapid and selective luminescent sensing of
 antibiotics in aqueous media.
;
_journal_issue 44
_journal_name_full Nanoscale
_journal_page_first 25495
_journal_page_last 25504
_journal_paper_doi 10.1039/d5nr03351a
_journal_volume 17
_journal_year 2025
_chemical_formula_moiety 'C2.526 H3.474 Ag0.632 F0.947 N0.421 O0.842 S0.421, 0.105[CHCl3]'
_chemical_formula_sum 'C2.64 H3.58 Ag0.63 Cl0.32 F0.95 N0.42 O0.84 S0.42'
_chemical_formula_weight 165.65
_space_group_crystal_system monoclinic
_space_group_IT_number 14
_space_group_name_Hall '-P 2ybc'
_space_group_name_H-M_alt 'P 1 21/c 1'
_atom_sites_solution_hydrogens geom
_atom_sites_solution_primary dual
_audit_creation_date 2024-09-09
_audit_creation_method
;
Olex2 1.5
(compiled 2024.02.16 svn.r378c4104 for OlexSys, GUI svn.r6928)
;
_audit_update_record
;
2025-07-25 deposited with the CCDC.	2025-10-09 downloaded from the CCDC.
;
_cell_angle_alpha 90
_cell_angle_beta 100.4300(10)
_cell_angle_gamma 90
_cell_formula_units_Z 38
_cell_length_a 10.6239(4)
_cell_length_b 15.4931(6)
_cell_length_c 28.1103(12)
_cell_measurement_reflns_used 6801
_cell_measurement_temperature 273.15
_cell_measurement_theta_max 26.13
_cell_measurement_theta_min 2.20
_cell_volume 4550.4(3)
_computing_cell_refinement 'SAINT V8.40B (?, 2016)'
_computing_data_reduction 'SAINT V8.40B (?, 2016)'
_computing_molecular_graphics 'Olex2 1.5 (Dolomanov et al., 2009)'
_computing_publication_material 'Olex2 1.5 (Dolomanov et al., 2009)'
_computing_structure_refinement 'SHELXL 2019/3 (Sheldrick, 2015)'
_computing_structure_solution 'SHELXT 2018/2 (Sheldrick, 2018)'
_diffrn_ambient_temperature 273.15
_diffrn_measured_fraction_theta_full 0.997
_diffrn_measured_fraction_theta_max 0.994
_diffrn_measurement_device_type 'D8 Quest'
_diffrn_measurement_method '\f and \w scans'
_diffrn_radiation_type MoK\a
_diffrn_radiation_wavelength 0.71073
_diffrn_reflns_av_R_equivalents 0.0934
_diffrn_reflns_av_unetI/netI 0.0665
_diffrn_reflns_Laue_measured_fraction_full 0.997
_diffrn_reflns_Laue_measured_fraction_max 0.994
_diffrn_reflns_limit_h_max 13
_diffrn_reflns_limit_h_min -13
_diffrn_reflns_limit_k_max 19
_diffrn_reflns_limit_k_min -18
_diffrn_reflns_limit_l_max 34
_diffrn_reflns_limit_l_min -35
_diffrn_reflns_number 53769
_diffrn_reflns_point_group_measured_fraction_full 0.997
_diffrn_reflns_point_group_measured_fraction_max 0.994
_diffrn_reflns_theta_full 25.242
_diffrn_reflns_theta_max 26.372
_diffrn_reflns_theta_min 1.949
_diffrn_source_current 1.4
_diffrn_source_power 0.07
_diffrn_source_voltage 50.0
_diffrn_standards_number 0
_exptl_absorpt_coefficient_mu 2.978
_exptl_absorpt_correction_T_max 0.7462
_exptl_absorpt_correction_T_min 0.6343
_exptl_absorpt_correction_type none
_exptl_absorpt_process_details
;
SADABS-2016/2 (Bruker,2016/2) was used for absorption correction.
wR2(int) was 0.0983 before and 0.0837 after correction.
The Ratio of minimum to maximum transmission is 0.8500.
The \l/2 correction factor is Not present.
;
_exptl_crystal_colour colourless
_exptl_crystal_colour_primary colourless
_exptl_crystal_density_diffrn 2.297
_exptl_crystal_description hexagonal
_exptl_crystal_F_000 3020
_refine_diff_density_max 1.312
_refine_diff_density_min -1.428
_refine_diff_density_rms 0.250
_refine_ls_extinction_method none
_refine_ls_goodness_of_fit_ref 1.047
_refine_ls_hydrogen_treatment constr
_refine_ls_matrix_type full
_refine_ls_number_parameters 505
_refine_ls_number_reflns 9257
_refine_ls_number_restraints 0
_refine_ls_restrained_S_all 1.047
_refine_ls_R_factor_all 0.0685
_refine_ls_R_factor_gt 0.0510
_refine_ls_shift/su_max 0.001
_refine_ls_shift/su_mean 0.000
_refine_ls_structure_factor_coef Fsqd
_refine_ls_weighting_details 'w=1/[\s^2^(Fo^2^)+(0.0669P)^2^+15.0390P] where P=(Fo^2^+2Fc^2^)/3'
_refine_ls_weighting_scheme calc
_refine_ls_wR_factor_gt 0.1298
_refine_ls_wR_factor_ref 0.1403
_reflns_Friedel_coverage 0.000
_reflns_number_gt 6977
_reflns_number_total 9257
_reflns_threshold_expression 'I > 2\s(I)'
_cod_data_source_file d5nr03351a2.cif
_cod_data_source_block TUS8
_cod_depositor_comments 'Adding full bibliography for 1576021.cif.'
_cod_database_code 1576021
_shelx_shelxl_version_number 2019/3
_shelx_space_group_comment
;
The symmetry employed for this shelxl refinement is uniquely defined
by the following loop, which should always be used as a source of
symmetry information in preference to the above space-group names.
They are only intended as comments.
;
_olex2_refinement_description
;
1. Fixed Uiso
 At 1.2 times of:
  All C(H) groups
 At 1.5 times of:
  All C(H,H,H) groups
2.a Aromatic/amide H refined with riding coordinates:
 C017(H017), C01C(H01S), C01D(H01T), C01E(H01U), C01G(H01V), C01K(H01Z)
2.b Idealised Me refined as rotating group:
 C00Y(H00A,H00B,H00C), C00Z(H00D,H00E,H00F), C011(H01A,H01B,H01C), C015(H01D,
 H01E,H01F), C016(H01G,H01H,H01I), C019(H01J,H01K,H01L), C01A(H01M,H01N,H01O),
 C01B(H01P,H01Q,H01R), C01I(H01W,H01X,H01Y)
;
_smtbx_masks_void_probe_radius 1.2
_smtbx_masks_void_truncation_radius 1.2
_olex2_submission_special_instructions 'No special instructions were received'

loop_
_space_group_symop_operation_xyz
'x, y, z'
'-x, y+1/2, -z+1/2'
'-x, -y, -z'
'x, -y-1/2, z-1/2'

loop_
_atom_site_label
_atom_site_type_symbol
_atom_site_fract_x
_atom_site_fract_y
_atom_site_fract_z
_atom_site_U_iso_or_equiv
_atom_site_adp_type
_atom_site_occupancy
_atom_site_site_symmetry_order
_atom_site_calc_flag
_atom_site_refinement_flags_posn
_atom_site_refinement_flags_adp
_atom_site_refinement_flags_occupancy
_atom_site_disorder_assembly
_atom_site_disorder_group
Ag01 Ag 0.71845(5) 0.43205(3) 0.56374(2) 0.02387(14) Uani 1 1 d . . . . .
Ag02 Ag 0.53142(5) 0.70280(3) 0.57070(2) 0.02371(14) Uani 1 1 d . . . . .
Ag03 Ag 0.68122(5) 0.60858(4) 0.51395(2) 0.02404(14) Uani 1 1 d . . . . .
Ag04 Ag 0.64726(5) 0.44354(3) 0.45675(2) 0.02420(14) Uani 1 1 d . . . . .
Ag05 Ag 0.53166(6) 0.48989(4) 0.63893(2) 0.03234(16) Uani 1 1 d . . . . .
Ag06 Ag 0.47476(6) 0.78916(4) 0.92229(2) 0.03305(16) Uani 1 1 d . . . . .
S007 S 0.68083(17) 0.57396(11) 0.59962(6) 0.0222(4) Uani 1 1 d . . . . .
S008 S 0.64320(16) 0.31354(11) 0.50564(6) 0.0219(4) Uani 1 1 d . . . . .
S009 S 0.63436(17) 0.59208(11) 0.42557(6) 0.0219(4) Uani 1 1 d . . . . .
S00A S 0.30108(19) 0.47790(13) 0.81219(7) 0.0303(4) Uani 1 1 d . . . . .
F00C F 0.3758(4) 0.7142(3) 0.73086(16) 0.0360(11) Uani 1 1 d . . . . .
F00D F 0.2020(4) 0.6575(3) 0.69428(17) 0.0389(11) Uani 1 1 d . . . . .
F00E F 0.2407(5) 0.7917(3) 0.68145(18) 0.0411(12) Uani 1 1 d . . . . .
O00F O 0.7874(5) 0.7486(3) 0.5238(2) 0.0318(12) Uani 1 1 d . . . . .
O00G O 0.8698(5) 0.3679(3) 0.62523(19) 0.0290(11) Uani 1 1 d . . . . .
O00H O 0.6329(5) 0.8276(3) 0.5480(2) 0.0291(12) Uani 1 1 d . . . . .
O00J O 0.3386(5) 0.6137(3) 0.63012(19) 0.0325(12) Uani 1 1 d . . . . .
O00K O 0.4391(5) 0.7433(3) 0.63687(19) 0.0292(12) Uani 1 1 d . . . . .
O00L O 0.2756(6) 0.3987(4) 0.8326(2) 0.0389(14) Uani 1 1 d . . . . .
O00M O 0.6960(5) 0.3221(4) 0.6544(2) 0.0345(13) Uani 1 1 d . . . . .
O00O O 0.2081(5) 0.5325(4) 0.7848(2) 0.0368(13) Uani 1 1 d . . . . .
N00P N 0.5052(6) 0.4685(4) 0.7143(2) 0.0265(13) Uani 1 1 d . . . . .
F00Q F 0.9024(7) 0.8950(4) 0.5077(3) 0.084(2) Uani 1 1 d . . . . .
N00R N 0.3810(6) 0.5382(4) 0.8573(2) 0.0279(14) Uani 1 1 d . . . . .
N00S N 0.4590(6) 0.6512(4) 0.8978(2) 0.0305(14) Uani 1 1 d . . . . .
F00T F 0.8580(6) 0.2242(5) 0.7167(3) 0.082(2) Uani 1 1 d . . . . .
C00U C 0.7756(7) 0.2355(5) 0.4977(3) 0.0267(16) Uani 1 1 d . . . . .
N00V N 0.4105(6) 0.4602(4) 0.7769(2) 0.0291(14) Uani 1 1 d . . . . .
F00W F 0.7523(6) 0.9675(4) 0.5228(4) 0.103(3) Uani 1 1 d . . . . .
C00X C 0.8118(7) 0.3305(5) 0.6549(3) 0.0280(16) Uani 1 1 d . . . . .
C00Y C 0.8408(7) 0.2059(5) 0.5480(3) 0.0298(17) Uani 1 1 d . . . . .
H00A H 0.880425 0.255610 0.566424 0.045 Uiso 1 1 calc R U . . .
H00B H 0.906663 0.163072 0.544881 0.045 Uiso 1 1 calc R U . . .
H00C H 0.777037 0.180057 0.564857 0.045 Uiso 1 1 calc R U . . .
C00Z C 0.7925(8) 0.5826(6) 0.3575(3) 0.0356(19) Uani 1 1 d . . . . .
H00D H 0.785338 0.519594 0.358975 0.053 Uiso 1 1 calc R U . . .
H00E H 0.872609 0.597913 0.346903 0.053 Uiso 1 1 calc R U . . .
H00F H 0.719967 0.605653 0.334480 0.053 Uiso 1 1 calc R U . . .
C010 C 0.7921(7) 0.6206(5) 0.4074(3) 0.0276(16) Uani 1 1 d . . . . .
C011 C 0.8647(7) 0.2807(5) 0.4706(3) 0.0319(18) Uani 1 1 d . . . . .
H01A H 0.818126 0.297982 0.438680 0.048 Uiso 1 1 calc R U . . .
H01B H 0.934804 0.241756 0.466662 0.048 Uiso 1 1 calc R U . . .
H01C H 0.899791 0.332095 0.488610 0.048 Uiso 1 1 calc R U . . .
C012 C 0.3638(7) 0.6864(5) 0.6470(3) 0.0261(16) Uani 1 1 d . . . . .
C013 C 0.7381(7) 0.8168(5) 0.5358(3) 0.0263(16) Uani 1 1 d . . . . .
C014 C 0.2924(7) 0.7126(5) 0.6887(3) 0.0292(17) Uani 1 1 d . . . . .
C015 C 0.8006(8) 0.7196(5) 0.4063(3) 0.0337(18) Uani 1 1 d . . . . .
H01D H 0.726794 0.742632 0.383826 0.051 Uiso 1 1 calc R U . . .
H01E H 0.879677 0.736739 0.395479 0.051 Uiso 1 1 calc R U . . .
H01F H 0.800696 0.742564 0.438747 0.051 Uiso 1 1 calc R U . . .
C016 C 0.8968(7) 0.5800(6) 0.4436(3) 0.0345(19) Uani 1 1 d . . . . .
H01G H 0.894529 0.603256 0.475870 0.052 Uiso 1 1 calc R U . . .
H01H H 0.979955 0.592862 0.434810 0.052 Uiso 1 1 calc R U . . .
H01I H 0.884222 0.517326 0.443806 0.052 Uiso 1 1 calc R U . . .
C017 C 0.4142(7) 0.5022(5) 0.7343(3) 0.0288(17) Uani 1 1 d . . . . .
H017 H 0.359620 0.548265 0.721300 0.035 Uiso 1 1 calc R U . . .
C C 0.8309(7) 0.6145(5) 0.6404(3) 0.0297(17) Uani 1 1 d . . . . .
C019 C 0.7110(8) 0.1586(5) 0.4693(3) 0.0341(18) Uani 1 1 d . . . . .
H01J H 0.655709 0.129111 0.488506 0.051 Uiso 1 1 calc R U . . .
H01K H 0.776471 0.118489 0.462243 0.051 Uiso 1 1 calc R U . . .
H01L H 0.659356 0.178986 0.438920 0.051 Uiso 1 1 calc R U . . .
C01A C 0.9376(7) 0.6080(7) 0.6128(3) 0.045(2) Uani 1 1 d . . . . .
H01M H 0.942580 0.548820 0.600923 0.067 Uiso 1 1 calc R U . . .
H01N H 1.018469 0.622996 0.633937 0.067 Uiso 1 1 calc R U . . .
H01O H 0.922095 0.647866 0.585271 0.067 Uiso 1 1 calc R U . . .
C01B C 0.8547(9) 0.5582(6) 0.6858(3) 0.042(2) Uani 1 1 d . . . . .
H01P H 0.776988 0.556185 0.699967 0.063 Uiso 1 1 calc R U . . .
H01Q H 0.925056 0.582573 0.709294 0.063 Uiso 1 1 calc R U . . .
H01R H 0.877212 0.499609 0.677142 0.063 Uiso 1 1 calc R U . . .
C01C C 0.3945(8) 0.6258(5) 0.8569(3) 0.0309(17) Uani 1 1 d . . . . .
H01S H 0.361519 0.662480 0.830497 0.037 Uiso 1 1 calc R U . . .
C01D C 0.4900(8) 0.5783(6) 0.9264(3) 0.039(2) Uani 1 1 d . . . . .
H01T H 0.537661 0.578365 0.958389 0.046 Uiso 1 1 calc R U . . .
C01E C 0.4420(8) 0.5077(5) 0.9016(3) 0.0342(18) Uani 1 1 d . . . . .
H01U H 0.448665 0.449520 0.912401 0.041 Uiso 1 1 calc R U . . .
C01F C 0.8198(8) 0.8986(5) 0.5355(3) 0.0349(19) Uani 1 1 d . . . . .
C01G C 0.5586(9) 0.4039(6) 0.7442(3) 0.038(2) Uani 1 1 d . . . . .
H01V H 0.627170 0.368522 0.738329 0.046 Uiso 1 1 calc R U . . .
F01H F 0.8824(11) 0.9147(7) 0.5783(3) 0.147(5) Uani 1 1 d . . . . .
C01I C 0.8059(9) 0.7070(5) 0.6536(3) 0.044(2) Uani 1 1 d . . . . .
H01W H 0.791434 0.742559 0.624326 0.066 Uiso 1 1 calc R U . . .
H01X H 0.880172 0.729111 0.676204 0.066 Uiso 1 1 calc R U . . .
H01Y H 0.730117 0.709129 0.668938 0.066 Uiso 1 1 calc R U . . .
C01J C 0.9014(8) 0.2895(6) 0.6980(4) 0.042(2) Uani 1 1 d . . . . .
C01K C 0.5019(9) 0.3964(6) 0.7831(3) 0.040(2) Uani 1 1 d . . . . .
H01Z H 0.520804 0.356270 0.808947 0.048 Uiso 1 1 calc R U . . .
F01L F 1.0114(8) 0.2738(9) 0.6922(4) 0.191(7) Uani 1 1 d . . . . .
F01M F 0.9115(15) 0.3440(7) 0.7354(4) 0.186(7) Uani 1 1 d . . . . .

loop_
_atom_site_aniso_label
_atom_site_aniso_U_11
_atom_site_aniso_U_22
_atom_site_aniso_U_33
_atom_site_aniso_U_23
_atom_site_aniso_U_13
_atom_site_aniso_U_12
Ag01 0.0283(3) 0.0186(3) 0.0255(3) -0.0015(2) 0.0068(2) -0.0010(2)
Ag02 0.0248(3) 0.0212(3) 0.0264(3) -0.0019(2) 0.0081(2) 0.0005(2)
Ag03 0.0285(3) 0.0220(3) 0.0233(3) -0.0008(2) 0.0091(2) 0.0021(2)
Ag04 0.0280(3) 0.0181(3) 0.0270(3) 0.0017(2) 0.0062(2) -0.0007(2)
Ag05 0.0332(3) 0.0400(4) 0.0255(3) 0.0026(3) 0.0097(2) -0.0059(3)
Ag06 0.0326(3) 0.0228(3) 0.0473(4) -0.0089(3) 0.0167(3) -0.0049(2)
S007 0.0264(9) 0.0189(9) 0.0218(9) -0.0012(7) 0.0056(7) -0.0005(7)
S008 0.0240(8) 0.0169(8) 0.0259(9) 0.0002(7) 0.0076(7) 0.0022(6)
S009 0.0252(8) 0.0168(8) 0.0253(9) 0.0018(7) 0.0084(7) -0.0004(6)
S00A 0.0372(10) 0.0237(10) 0.0338(11) -0.0038(8) 0.0167(9) -0.0056(8)
F00C 0.043(3) 0.042(3) 0.024(2) -0.001(2) 0.008(2) -0.007(2)
F00D 0.037(3) 0.048(3) 0.036(3) -0.007(2) 0.018(2) -0.015(2)
F00E 0.048(3) 0.037(3) 0.042(3) -0.005(2) 0.018(2) 0.011(2)
O00F 0.038(3) 0.021(3) 0.039(3) -0.002(2) 0.014(3) 0.001(2)
O00G 0.032(3) 0.026(3) 0.030(3) 0.005(2) 0.009(2) -0.001(2)
O00H 0.023(3) 0.024(3) 0.042(3) -0.002(2) 0.009(2) -0.001(2)
O00J 0.046(3) 0.022(3) 0.033(3) -0.002(2) 0.017(3) 0.000(2)
O00K 0.029(3) 0.027(3) 0.033(3) -0.003(2) 0.011(2) -0.005(2)
O00L 0.056(4) 0.025(3) 0.042(3) -0.005(2) 0.025(3) -0.011(3)
O00M 0.033(3) 0.035(3) 0.037(3) 0.000(3) 0.010(2) -0.007(2)
O00O 0.039(3) 0.035(3) 0.038(3) -0.004(3) 0.011(3) 0.005(3)
N00P 0.028(3) 0.028(3) 0.023(3) 0.002(3) 0.004(3) -0.006(3)
F00Q 0.090(5) 0.040(4) 0.146(7) -0.008(4) 0.088(5) -0.017(3)
N00R 0.040(4) 0.017(3) 0.031(3) -0.006(3) 0.017(3) -0.005(3)
N00S 0.039(4) 0.023(3) 0.033(4) -0.004(3) 0.013(3) -0.005(3)
F00T 0.066(4) 0.095(5) 0.082(5) 0.061(4) 0.003(4) -0.013(4)
C00U 0.031(4) 0.026(4) 0.024(4) -0.004(3) 0.008(3) 0.003(3)
N00V 0.036(4) 0.024(3) 0.032(4) -0.001(3) 0.016(3) 0.001(3)
F00W 0.055(4) 0.025(3) 0.241(11) 0.021(5) 0.058(5) 0.004(3)
C00X 0.034(4) 0.023(4) 0.027(4) -0.002(3) 0.009(3) 0.000(3)
C00Y 0.021(3) 0.027(4) 0.041(5) 0.007(3) 0.003(3) 0.012(3)
C00Z 0.045(5) 0.035(5) 0.032(4) -0.013(4) 0.018(4) -0.012(4)
C010 0.028(4) 0.025(4) 0.032(4) 0.000(3) 0.013(3) -0.004(3)
C011 0.020(4) 0.039(5) 0.039(5) 0.007(4) 0.012(3) 0.005(3)
C012 0.033(4) 0.023(4) 0.024(4) -0.010(3) 0.011(3) -0.001(3)
C013 0.032(4) 0.024(4) 0.025(4) 0.001(3) 0.010(3) -0.002(3)
C014 0.033(4) 0.029(4) 0.027(4) -0.007(3) 0.008(3) -0.005(3)
C015 0.040(4) 0.017(4) 0.049(5) 0.001(3) 0.022(4) -0.006(3)
C016 0.022(4) 0.048(5) 0.036(4) 0.003(4) 0.012(3) 0.004(3)
C017 0.024(4) 0.029(4) 0.032(4) 0.000(3) 0.001(3) -0.001(3)
C 0.026(4) 0.033(4) 0.026(4) 0.000(3) -0.005(3) 0.002(3)
C019 0.040(4) 0.027(4) 0.038(5) -0.010(3) 0.014(4) 0.004(3)
C01A 0.022(4) 0.066(7) 0.044(5) -0.006(5) 0.000(4) -0.002(4)
C01B 0.061(6) 0.031(5) 0.027(4) 0.001(4) -0.010(4) 0.005(4)
C01C 0.043(5) 0.016(4) 0.038(4) -0.001(3) 0.018(4) 0.000(3)
C01D 0.038(5) 0.030(5) 0.048(5) 0.002(4) 0.008(4) -0.008(4)
C01E 0.038(4) 0.021(4) 0.045(5) 0.004(3) 0.009(4) -0.002(3)
C01F 0.034(4) 0.025(4) 0.047(5) -0.007(4) 0.012(4) -0.001(3)
C01G 0.051(5) 0.039(5) 0.028(4) 0.003(4) 0.013(4) 0.020(4)
F01H 0.196(10) 0.154(9) 0.077(6) -0.006(6) -0.014(6) -0.148(9)
C01I 0.059(6) 0.027(5) 0.039(5) -0.004(4) -0.008(4) -0.004(4)
C01J 0.027(4) 0.050(6) 0.050(6) 0.013(5) 0.008(4) -0.011(4)
C01K 0.052(5) 0.034(5) 0.040(5) 0.014(4) 0.027(4) 0.019(4)
F01L 0.072(5) 0.328(17) 0.191(11) 0.227(12) 0.074(6) 0.095(8)
F01M 0.317(18) 0.085(7) 0.097(7) 0.001(6) -0.122(10) 0.008(9)

loop_
_atom_type_symbol
_atom_type_description
_atom_type_scat_dispersion_real
_atom_type_scat_dispersion_imag
_atom_type_scat_source
C C 0.0033 0.0016 'International Tables Vol C Tables 4.2.6.8 and 6.1.1.4'
H H 0.0000 0.0000 'International Tables Vol C Tables 4.2.6.8 and 6.1.1.4'
Ag Ag -0.8971 1.1015 'International Tables Vol C Tables 4.2.6.8 and 6.1.1.4'
Cl Cl 0.1484 0.1585 'International Tables Vol C Tables 4.2.6.8 and 6.1.1.4'
F F 0.0171 0.0103 'International Tables Vol C Tables 4.2.6.8 and 6.1.1.4'
N N 0.0061 0.0033 'International Tables Vol C Tables 4.2.6.8 and 6.1.1.4'
O O 0.0106 0.0060 'International Tables Vol C Tables 4.2.6.8 and 6.1.1.4'
S S 0.1246 0.1234 'International Tables Vol C Tables 4.2.6.8 and 6.1.1.4'

loop_
_geom_angle_atom_site_label_1
_geom_angle_atom_site_label_2
_geom_angle_atom_site_label_3
_geom_angle
_geom_angle_site_symmetry_1
_geom_angle_site_symmetry_3
_geom_angle_publ_flag
Ag03 Ag01 Ag05 90.42(2) . . ?
Ag03 Ag01 Ag06 131.54(2) . 2_646 ?
Ag04 Ag01 Ag03 59.743(18) . . ?
Ag04 Ag01 Ag05 124.33(2) . . ?
Ag04 Ag01 Ag06 96.80(2) . 2_646 ?
Ag06 Ag01 Ag05 67.676(19) 2_646 . ?
S007 Ag01 Ag03 51.53(4) . . ?
S007 Ag01 Ag04 109.16(5) . . ?
S007 Ag01 Ag05 48.26(4) . . ?
S007 Ag01 Ag06 115.04(5) . 2_646 ?
S007 Ag01 S008 149.70(6) . . ?
S008 Ag01 Ag03 111.03(5) . . ?
S008 Ag01 Ag04 52.25(4) . . ?
S008 Ag01 Ag05 117.69(4) . . ?
S008 Ag01 Ag06 54.12(4) . 2_646 ?
O00G Ag01 Ag03 136.53(13) . . ?
O00G Ag01 Ag04 141.49(13) . . ?
O00G Ag01 Ag05 93.14(13) . . ?
O00G Ag01 Ag06 89.16(13) . 2_646 ?
O00G Ag01 S007 102.38(14) . . ?
O00G Ag01 S008 105.38(14) . . ?
Ag03 Ag02 Ag04 81.89(2) . 3_666 ?
S007 Ag02 Ag03 53.70(4) . . ?
S007 Ag02 Ag04 79.60(4) . 3_666 ?
S008 Ag02 Ag03 82.81(4) 3_666 . ?
S008 Ag02 Ag04 51.66(4) 3_666 3_666 ?
S008 Ag02 S007 119.53(6) 3_666 . ?
O00H Ag02 Ag03 86.56(13) . . ?
O00H Ag02 Ag04 149.18(13) . 3_666 ?
O00H Ag02 S007 115.66(13) . . ?
O00H Ag02 S008 98.68(14) . 3_666 ?
O00K Ag02 Ag03 159.84(13) . . ?
O00K Ag02 Ag04 94.08(13) . 3_666 ?
O00K Ag02 S007 106.17(14) . . ?
O00K Ag02 S008 110.21(13) . 3_666 ?
O00K Ag02 O00H 105.83(18) . . ?
Ag02 Ag03 Ag01 103.91(2) . . ?
Ag02 Ag03 Ag04 135.19(2) . . ?
Ag04 Ag03 Ag01 58.567(18) . . ?
S007 Ag03 Ag01 51.93(4) . . ?
S007 Ag03 Ag02 57.70(4) . . ?
S007 Ag03 Ag04 108.40(5) . . ?
S009 Ag03 Ag01 110.77(4) . . ?
S009 Ag03 Ag02 125.99(5) . . ?
S009 Ag03 Ag04 52.28(4) . . ?
S009 Ag03 S007 158.15(6) . . ?
O00F Ag03 Ag01 136.35(13) . . ?
O00F Ag03 Ag02 76.99(12) . . ?
O00F Ag03 Ag04 145.63(12) . . ?
O00F Ag03 S007 99.53(14) . . ?
O00F Ag03 S009 102.23(14) . . ?
Ag01 Ag04 Ag03 61.689(18) . . ?
Ag01 Ag04 Ag05 151.84(2) . 3_666 ?
Ag02 Ag04 Ag01 104.54(2) 3_666 . ?
Ag02 Ag04 Ag03 142.91(2) 3_666 . ?
Ag02 Ag04 Ag05 76.76(2) 3_666 3_666 ?
Ag03 Ag04 Ag05 99.93(2) . 3_666 ?
S008 Ag04 Ag01 53.72(4) . . ?
S008 Ag04 Ag02 56.00(4) . 3_666 ?
S008 Ag04 Ag03 114.38(5) . . ?
S008 Ag04 Ag05 132.54(5) . 3_666 ?
S008 Ag04 S009 165.27(6) . . ?
S009 Ag04 Ag01 113.88(5) . . ?
S009 Ag04 Ag02 129.11(5) . 3_666 ?
S009 Ag04 Ag03 52.27(4) . . ?
S009 Ag04 Ag05 53.62(4) . 3_666 ?
Ag04 Ag05 Ag01 83.21(2) 3_666 . ?
S007 Ag05 Ag01 48.75(4) . . ?
S007 Ag05 Ag04 77.47(5) . 3_666 ?
S007 Ag05 S009 110.70(6) . 3_666 ?
S009 Ag05 Ag01 80.29(4) 3_666 . ?
S009 Ag05 Ag04 49.10(4) 3_666 3_666 ?
N00P Ag05 Ag01 140.71(17) . . ?
N00P Ag05 Ag04 134.46(16) . 3_666 ?
N00P Ag05 S007 135.45(17) . . ?
N00P Ag05 S009 113.85(16) . 3_666 ?
S008 Ag06 Ag01 51.04(4) 2_656 2_656 ?
S009 Ag06 Ag01 85.96(4) 4_576 2_656 ?
S009 Ag06 S008 106.56(6) 4_576 2_656 ?
N00S Ag06 Ag01 135.00(17) . 2_656 ?
N00S Ag06 S008 110.99(17) . 2_656 ?
N00S Ag06 S009 136.68(17) . 4_576 ?
Ag01 S007 Ag02 133.67(7) . . ?
Ag03 S007 Ag01 76.54(5) . . ?
Ag03 S007 Ag02 68.60(5) . . ?
Ag05 S007 Ag01 82.98(6) . . ?
Ag05 S007 Ag02 98.11(6) . . ?
Ag05 S007 Ag03 131.90(8) . . ?
C S007 Ag01 111.1(3) . . ?
C S007 Ag02 109.6(2) . . ?
C S007 Ag03 111.7(3) . . ?
C S007 Ag05 116.3(3) . . ?
Ag01 S008 Ag02 135.56(7) . 3_666 ?
Ag01 S008 Ag06 74.84(5) . 2_646 ?
Ag02 S008 Ag06 104.99(6) 3_666 2_646 ?
Ag04 S008 Ag01 74.03(5) . . ?
Ag04 S008 Ag02 72.34(5) . 3_666 ?
Ag04 S008 Ag06 128.26(7) . 2_646 ?
C00U S008 Ag01 112.9(2) . . ?
C00U S008 Ag02 106.0(2) . 3_666 ?
C00U S008 Ag04 111.7(2) . . ?
C00U S008 Ag06 118.1(2) . 2_646 ?
Ag03 S009 Ag04 75.45(5) . . ?
Ag03 S009 Ag05 137.60(7) . 3_666 ?
Ag03 S009 Ag06 88.43(6) . 4_575 ?
Ag04 S009 Ag05 77.28(5) . 3_666 ?
Ag04 S009 Ag06 134.28(7) . 4_575 ?
Ag06 S009 Ag05 87.93(6) 4_575 3_666 ?
C010 S009 Ag03 102.8(2) . . ?
C010 S009 Ag04 108.7(2) . . ?
C010 S009 Ag05 116.4(2) . 3_666 ?
C010 S009 Ag06 116.6(2) . 4_575 ?
O00L S00A O00O 125.3(4) . . ?
O00L S00A N00R 106.7(4) . . ?
O00L S00A N00V 107.7(3) . . ?
O00O S00A N00R 106.7(4) . . ?
O00O S00A N00V 105.3(3) . . ?
N00R S00A N00V 103.2(3) . . ?
C013 O00F Ag03 125.0(5) . . ?
C00X O00G Ag01 109.1(5) . . ?
C013 O00H Ag02 116.3(5) . . ?
C012 O00K Ag02 111.6(4) . . ?
C017 N00P Ag05 125.6(5) . . ?
C017 N00P C01G 106.6(6) . . ?
C01G N00P Ag05 126.1(5) . . ?
C01C N00R S00A 126.0(6) . . ?
C01C N00R C01E 108.3(7) . . ?
C01E N00R S00A 125.7(5) . . ?
C01C N00S Ag06 124.2(5) . . ?
C01C N00S C01D 107.5(7) . . ?
C01D N00S Ag06 126.9(5) . . ?
C00Y C00U S008 107.8(5) . . ?
C011 C00U S008 108.2(5) . . ?
C011 C00U C00Y 113.0(6) . . ?
C011 C00U C019 111.4(6) . . ?
C019 C00U S008 106.6(5) . . ?
C019 C00U C00Y 109.6(7) . . ?
C017 N00V S00A 124.8(6) . . ?
C017 N00V C01K 108.8(6) . . ?
C01K N00V S00A 126.2(6) . . ?
O00G C00X C01J 113.8(7) . . ?
O00M C00X O00G 130.2(7) . . ?
O00M C00X C01J 116.1(7) . . ?
C00U C00Y H00A 109.5 . . ?
C00U C00Y H00B 109.5 . . ?
C00U C00Y H00C 109.5 . . ?
H00A C00Y H00B 109.5 . . ?
H00A C00Y H00C 109.5 . . ?
H00B C00Y H00C 109.5 . . ?
H00D C00Z H00E 109.5 . . ?
H00D C00Z H00F 109.5 . . ?
H00E C00Z H00F 109.5 . . ?
C010 C00Z H00D 109.5 . . ?
C010 C00Z H00E 109.5 . . ?
C010 C00Z H00F 109.5 . . ?
C00Z C010 S009 108.0(5) . . ?
C00Z C010 C015 111.0(7) . . ?
C015 C010 S009 107.3(5) . . ?
C016 C010 S009 107.6(5) . . ?
C016 C010 C00Z 109.7(7) . . ?
C016 C010 C015 113.1(7) . . ?
C00U C011 H01A 109.5 . . ?
C00U C011 H01B 109.5 . . ?
C00U C011 H01C 109.5 . . ?
H01A C011 H01B 109.5 . . ?
H01A C011 H01C 109.5 . . ?
H01B C011 H01C 109.5 . . ?
O00J C012 O00K 131.0(7) . . ?
O00J C012 C014 115.2(6) . . ?
O00K C012 C014 113.8(6) . . ?
O00F C013 C01F 115.4(6) . . ?
O00H C013 O00F 129.2(7) . . ?
O00H C013 C01F 115.4(7) . . ?
F00C C014 C012 109.5(6) . . ?
F00D C014 F00C 106.5(6) . . ?
F00D C014 F00E 108.9(6) . . ?
F00D C014 C012 112.6(6) . . ?
F00E C014 F00C 107.6(6) . . ?
F00E C014 C012 111.4(6) . . ?
C010 C015 H01D 109.5 . . ?
C010 C015 H01E 109.5 . . ?
C010 C015 H01F 109.5 . . ?
H01D C015 H01E 109.5 . . ?
H01D C015 H01F 109.5 . . ?
H01E C015 H01F 109.5 . . ?
C010 C016 H01G 109.5 . . ?
C010 C016 H01H 109.5 . . ?
C010 C016 H01I 109.5 . . ?
H01G C016 H01H 109.5 . . ?
H01G C016 H01I 109.5 . . ?
H01H C016 H01I 109.5 . . ?
N00P C017 N00V 108.9(7) . . ?
N00P C017 H017 125.5 . . ?
N00V C017 H017 125.5 . . ?
C01A C S007 107.3(6) . . ?
C01A C C01B 111.7(7) . . ?
C01A C C01I 112.0(8) . . ?
C01B C S007 108.0(6) . . ?
C01I C S007 107.3(5) . . ?
C01I C C01B 110.2(7) . . ?
C00U C019 H01J 109.5 . . ?
C00U C019 H01K 109.5 . . ?
C00U C019 H01L 109.5 . . ?
H01J C019 H01K 109.5 . . ?
H01J C019 H01L 109.5 . . ?
H01K C019 H01L 109.5 . . ?
C C01A H01M 109.5 . . ?
C C01A H01N 109.5 . . ?
C C01A H01O 109.5 . . ?
H01M C01A H01N 109.5 . . ?
H01M C01A H01O 109.5 . . ?
H01N C01A H01O 109.5 . . ?
C C01B H01P 109.5 . . ?
C C01B H01Q 109.5 . . ?
C C01B H01R 109.5 . . ?
H01P C01B H01Q 109.5 . . ?
H01P C01B H01R 109.5 . . ?
H01Q C01B H01R 109.5 . . ?
N00R C01C H01S 125.2 . . ?
N00S C01C N00R 109.6(7) . . ?
N00S C01C H01S 125.2 . . ?
N00S C01D H01T 125.2 . . ?
C01E C01D N00S 109.5(8) . . ?
C01E C01D H01T 125.2 . . ?
N00R C01E H01U 127.4 . . ?
C01D C01E N00R 105.1(7) . . ?
C01D C01E H01U 127.4 . . ?
F00Q C01F F00W 105.8(8) . . ?
F00Q C01F C013 114.7(7) . . ?
F00Q C01F F01H 106.5(9) . . ?
F00W C01F C013 113.3(7) . . ?
F01H C01F F00W 105.3(9) . . ?
F01H C01F C013 110.6(8) . . ?
N00P C01G H01V 124.2 . . ?
C01K C01G N00P 111.5(7) . . ?
C01K C01G H01V 124.2 . . ?
C C01I H01W 109.5 . . ?
C C01I H01X 109.5 . . ?
C C01I H01Y 109.5 . . ?
H01W C01I H01X 109.5 . . ?
H01W C01I H01Y 109.5 . . ?
H01X C01I H01Y 109.5 . . ?
F00T C01J C00X 116.0(7) . . ?
F00T C01J F01M 99.3(10) . . ?
F01L C01J F00T 108.8(10) . . ?
F01L C01J C00X 116.3(8) . . ?
F01L C01J F01M 106.6(12) . . ?
F01M C01J C00X 108.0(8) . . ?
N00V C01K H01Z 127.9 . . ?
C01G C01K N00V 104.2(7) . . ?
C01G C01K H01Z 127.9 . . ?

loop_
_geom_bond_atom_site_label_1
_geom_bond_atom_site_label_2
_geom_bond_distance
_geom_bond_site_symmetry_2
_geom_bond_publ_flag
Ag01 Ag03 3.0651(8) . ?
Ag01 Ag04 2.9707(8) . ?
Ag01 Ag05 3.2753(8) . ?
Ag01 Ag06 3.0921(8) 2_646 ?
Ag01 S007 2.4813(18) . ?
Ag01 S008 2.4910(19) . ?
Ag01 O00G 2.357(5) . ?
Ag02 Ag03 2.8507(7) . ?
Ag02 Ag04 2.9680(8) 3_666 ?
Ag02 S007 2.5879(18) . ?
Ag02 S008 2.5824(19) 3_666 ?
Ag02 O00H 2.357(5) . ?
Ag02 O00K 2.340(5) . ?
Ag03 Ag04 3.0073(8) . ?
Ag03 S007 2.4677(18) . ?
Ag03 S009 2.4574(19) . ?
Ag03 O00F 2.438(5) . ?
Ag04 Ag05 3.1718(8) 3_666 ?
Ag04 S008 2.4431(18) . ?
Ag04 S009 2.4576(18) . ?
Ag05 S007 2.4625(19) . ?
Ag05 S009 2.6179(19) 3_666 ?
Ag05 N00P 2.213(6) . ?
Ag06 S008 2.5957(18) 2_656 ?
Ag06 S009 2.4924(18) 4_576 ?
Ag06 N00S 2.243(6) . ?
S007 C 1.895(7) . ?
S008 C00U 1.898(7) . ?
S009 C010 1.891(7) . ?
S00A O00L 1.402(6) . ?
S00A O00O 1.418(6) . ?
S00A N00R 1.677(7) . ?
S00A N00V 1.683(6) . ?
F00C C014 1.346(9) . ?
F00D C014 1.315(9) . ?
F00E C014 1.342(9) . ?
O00F C013 1.253(9) . ?
O00G C00X 1.264(9) . ?
O00H C013 1.239(9) . ?
O00J C012 1.232(9) . ?
O00K C012 1.257(9) . ?
O00M C00X 1.234(9) . ?
N00P C017 1.310(10) . ?
N00P C01G 1.363(10) . ?
F00Q C01F 1.280(10) . ?
N00R C01C 1.366(10) . ?
N00R C01E 1.380(11) . ?
N00S C01C 1.289(10) . ?
N00S C01D 1.388(11) . ?
F00T C01J 1.265(10) . ?
C00U C00Y 1.526(11) . ?
C00U C011 1.494(10) . ?
C00U C019 1.526(11) . ?
N00V C017 1.369(10) . ?
N00V C01K 1.374(10) . ?
F00W C01F 1.300(10) . ?
C00X C01J 1.537(12) . ?
C00Y H00A 0.9800 . ?
C00Y H00B 0.9800 . ?
C00Y H00C 0.9800 . ?
C00Z H00D 0.9800 . ?
C00Z H00E 0.9800 . ?
C00Z H00F 0.9800 . ?
C00Z C010 1.522(10) . ?
C010 C015 1.537(10) . ?
C010 C016 1.504(11) . ?
C011 H01A 0.9800 . ?
C011 H01B 0.9800 . ?
C011 H01C 0.9800 . ?
C012 C014 1.561(10) . ?
C013 C01F 1.537(11) . ?
C015 H01D 0.9800 . ?
C015 H01E 0.9800 . ?
C015 H01F 0.9800 . ?
C016 H01G 0.9800 . ?
C016 H01H 0.9800 . ?
C016 H01I 0.9800 . ?
C017 H017 0.9500 . ?
C C01A 1.490(12) . ?
C C01B 1.528(11) . ?
C C01I 1.516(11) . ?
C019 H01J 0.9800 . ?
C019 H01K 0.9800 . ?
C019 H01L 0.9800 . ?
C01A H01M 0.9800 . ?
C01A H01N 0.9800 . ?
C01A H01O 0.9800 . ?
C01B H01P 0.9800 . ?
C01B H01Q 0.9800 . ?
C01B H01R 0.9800 . ?
C01C H01S 0.9500 . ?
C01D H01T 0.9500 . ?
C01D C01E 1.346(12) . ?
C01E H01U 0.9500 . ?
C01F F01H 1.289(11) . ?
C01G H01V 0.9500 . ?
C01G C01K 1.344(11) . ?
C01I H01W 0.9800 . ?
C01I H01X 0.9800 . ?
C01I H01Y 0.9800 . ?
C01J F01L 1.233(11) . ?
C01J F01M 1.336(14) . ?
C01K H01Z 0.9500 . ?

loop_
_geom_torsion_atom_site_label_1
_geom_torsion_atom_site_label_2
_geom_torsion_atom_site_label_3
_geom_torsion_atom_site_label_4
_geom_torsion
_geom_torsion_site_symmetry_1
_geom_torsion_site_symmetry_2
_geom_torsion_site_symmetry_3
_geom_torsion_site_symmetry_4
_geom_torsion_publ_flag
Ag01 S007 C C01A 49.9(6) . . . . ?
Ag01 S007 C C01B -70.7(6) . . . . ?
Ag01 S007 C C01I 170.5(5) . . . . ?
Ag01 S008 C00U C00Y 51.8(6) . . . . ?
Ag01 S008 C00U C011 -70.6(5) . . . . ?
Ag01 S008 C00U C019 169.5(4) . . . . ?
Ag01 O00G C00X O00M 2.7(10) . . . . ?
Ag01 O00G C00X C01J -177.5(6) . . . . ?
Ag02 S007 C C01A -107.5(6) . . . . ?
Ag02 S007 C C01B 131.9(5) . . . . ?
Ag02 S007 C C01I 13.1(6) . . . . ?
Ag02 S008 C00U C00Y -150.0(5) 3_666 . . . ?
Ag02 S008 C00U C011 87.6(5) 3_666 . . . ?
Ag02 S008 C00U C019 -32.4(5) 3_666 . . . ?
Ag02 O00H C013 O00F 16.9(11) . . . . ?
Ag02 O00H C013 C01F -163.0(5) . . . . ?
Ag02 O00K C012 O00J 5.0(11) . . . . ?
Ag02 O00K C012 C014 -176.1(5) . . . . ?
Ag03 S007 C C01A -33.5(7) . . . . ?
Ag03 S007 C C01B -154.1(5) . . . . ?
Ag03 S007 C C01I 87.1(6) . . . . ?
Ag03 S009 C010 C00Z 159.6(5) . . . . ?
Ag03 S009 C010 C015 -80.7(5) . . . . ?
Ag03 S009 C010 C016 41.3(6) . . . . ?
Ag03 O00F C013 O00H 5.0(12) . . . . ?
Ag03 O00F C013 C01F -175.1(5) . . . . ?
Ag04 S008 C00U C00Y 133.0(5) . . . . ?
Ag04 S008 C00U C011 10.6(6) . . . . ?
Ag04 S008 C00U C019 -109.3(5) . . . . ?
Ag04 S009 C010 C00Z 80.9(6) . . . . ?
Ag04 S009 C010 C015 -159.4(5) . . . . ?
Ag04 S009 C010 C016 -37.4(6) . . . . ?
Ag05 S007 C C01A 142.5(5) . . . . ?
Ag05 S007 C C01B 21.9(6) . . . . ?
Ag05 S007 C C01I -96.9(6) . . . . ?
Ag05 S009 C010 C00Z -3.9(6) 3_666 . . . ?
Ag05 S009 C010 C015 115.8(5) 3_666 . . . ?
Ag05 S009 C010 C016 -122.2(5) 3_666 . . . ?
Ag05 N00P C017 N00V 166.5(5) . . . . ?
Ag05 N00P C01G C01K -165.7(6) . . . . ?
Ag06 S008 C00U C00Y -32.7(6) 2_646 . . . ?
Ag06 S008 C00U C011 -155.1(4) 2_646 . . . ?
Ag06 S008 C00U C019 85.0(5) 2_646 . . . ?
Ag06 S009 C010 C00Z -105.6(5) 4_575 . . . ?
Ag06 S009 C010 C015 14.1(6) 4_575 . . . ?
Ag06 S009 C010 C016 136.1(5) 4_575 . . . ?
Ag06 N00S C01C N00R -166.9(5) . . . . ?
Ag06 N00S C01D C01E 166.5(6) . . . . ?
S00A N00R C01C N00S 178.5(5) . . . . ?
S00A N00R C01E C01D -178.6(6) . . . . ?
S00A N00V C017 N00P -175.4(5) . . . . ?
S00A N00V C01K C01G 175.2(6) . . . . ?
O00F C013 C01F F00Q 24.0(11) . . . . ?
O00F C013 C01F F00W 145.6(8) . . . . ?
O00F C013 C01F F01H -96.4(10) . . . . ?
O00G C00X C01J F00T -151.4(9) . . . . ?
O00G C00X C01J F01L -21.4(14) . . . . ?
O00G C00X C01J F01M 98.3(11) . . . . ?
O00H C013 C01F F00Q -156.1(8) . . . . ?
O00H C013 C01F F00W -34.4(11) . . . . ?
O00H C013 C01F F01H 83.5(11) . . . . ?
O00J C012 C014 F00C 108.9(7) . . . . ?
O00J C012 C014 F00D -9.4(10) . . . . ?
O00J C012 C014 F00E -132.1(7) . . . . ?
O00K C012 C014 F00C -70.2(8) . . . . ?
O00K C012 C014 F00D 171.4(7) . . . . ?
O00K C012 C014 F00E 48.7(9) . . . . ?
O00L S00A N00R C01C -161.2(6) . . . . ?
O00L S00A N00R C01E 17.3(7) . . . . ?
O00L S00A N00V C017 144.7(6) . . . . ?
O00L S00A N00V C01K -28.5(8) . . . . ?
O00M C00X C01J F00T 28.5(13) . . . . ?
O00M C00X C01J F01L 158.4(12) . . . . ?
O00M C00X C01J F01M -81.8(11) . . . . ?
O00O S00A N00R C01C -25.2(7) . . . . ?
O00O S00A N00R C01E 153.3(6) . . . . ?
O00O S00A N00V C017 9.0(7) . . . . ?
O00O S00A N00V C01K -164.1(7) . . . . ?
N00P C01G C01K N00V -0.6(11) . . . . ?
N00R S00A N00V C017 -102.7(7) . . . . ?
N00R S00A N00V C01K 84.2(8) . . . . ?
N00S C01D C01E N00R 0.1(9) . . . . ?
N00V S00A N00R C01C 85.5(7) . . . . ?
N00V S00A N00R C01E -96.0(7) . . . . ?
C017 N00P C01G C01K -0.1(10) . . . . ?
C017 N00V C01K C01G 1.1(10) . . . . ?
C01C N00R C01E C01D 0.1(9) . . . . ?
C01C N00S C01D C01E -0.2(9) . . . . ?
C01D N00S C01C N00R 0.3(9) . . . . ?
C01E N00R C01C N00S -0.2(9) . . . . ?
C01G N00P C017 N00V 0.8(9) . . . . ?
C01K N00V C017 N00P -1.2(9) . . . . ?

loop_
_smtbx_masks_void_nr
_smtbx_masks_void_average_x
_smtbx_masks_void_average_y
_smtbx_masks_void_average_z
_smtbx_masks_void_volume
_smtbx_masks_void_count_electrons
_smtbx_masks_void_content
1 -0.194 -0.082 0.328 193.5 57.2 '1 CHCl3'
2 0.194 0.082 0.672 193.5 58.9 '1 CHCl3'
3 -0.194 0.582 0.828 193.5 57.2 '1 CHCl3'
4 0.194 0.418 0.172 193.5 58.9 '1 CHCl3'
